data_7709466
loop_
_publ_author_name
'Al-Riyahee, Ali A. A.'
'Horton, Peter N.'
'Coles, Simon J.'
'Berry, Colin'
'Horrocks, Paul D.'
'Pope, Simon J. A.'
'Amoroso, Angelo J.'

_publ_section_title
;
 &#x000D; N,N&#x2032;-Substituted thioureas and their metal complexes:
 syntheses, structures and electronic properties
;
_journal_name_full 'Dalton Transactions'
_journal_paper_doi 10.1039/D1DT04091J
_journal_year 2022
_chemical_formula_moiety 'C12 H17 Cl Cu N3 O S'
_chemical_formula_sum 'C12 H17 Cl Cu N3 O S'
_chemical_formula_weight 350.33
_space_group_crystal_system monoclinic
_space_group_IT_number 14
_space_group_name_Hall '-P 2ybc'
_space_group_name_H-M_alt 'P 1 21/c 1'
_atom_sites_solution_hydrogens mixed
_atom_sites_solution_primary iterative
_audit_creation_date 2016-05-26
_audit_creation_method
;
Olex2 1.2
(compiled 2016.02.19 svn.r3266 for OlexSys, GUI svn.r5155)
;
_audit_update_record
;
2021-05-07 deposited with the CCDC.	2022-01-31 downloaded from the CCDC.
;
_cell_angle_alpha 90
_cell_angle_beta 101.012(2)
_cell_angle_gamma 90
_cell_formula_units_Z 4
_cell_length_a 12.5881(9)
_cell_length_b 6.0555(4)
_cell_length_c 19.3671(14)
_cell_measurement_reflns_used 14590
_cell_measurement_temperature 100(2)
_cell_measurement_theta_max 27.5
_cell_measurement_theta_min 2.1
_cell_volume 1449.12(18)
_computing_cell_refinement 'CrystalClear-SM Expert 3.1 b27 (Rigaku, 2013)'
_computing_data_collection 'CrystalClear-SM Expert 3.1 b27 (Rigaku, 2013)'
_computing_data_reduction 'CrystalClear-SM Expert 3.1 b27 (Rigaku, 2013)'
_computing_molecular_graphics 'Olex2 (Dolomanov et al., 2009)'
_computing_publication_material 'Olex2 (Dolomanov et al., 2009)'
_computing_structure_refinement 'ShelXL (Sheldrick, 2015)'
_computing_structure_solution
;
Superflip (Palatinus & Chapuis, 2007;Palatinus & van der Lee, 2008;
Palatinus et al., 2012)
;
_diffrn_ambient_temperature 100(2)
_diffrn_detector 'CCD area detector'
_diffrn_detector_area_resol_mean 28.5714
_diffrn_detector_type 'Rigaku HG Saturn724+ (2x2 bin mode)'
_diffrn_measured_fraction_theta_full 0.999
_diffrn_measured_fraction_theta_max 0.999
_diffrn_measurement_details
;
scan:
	Number of images: 136
	           Slice: -63.0000 - 73.0000
	     Image width: 1.0000
	        Exp time: 20.0000
	   Rotation axis: Omega
	           Omega: 0.0000
	           Kappa: 18.0000
	             Phi: 120.0000
	             XTD: 44.8144
	          2theta: -16.8974
scan:
	Number of images: 100
	           Slice: -78.0000 - 22.0000
	     Image width: 1.0000
	        Exp time: 20.0000
	   Rotation axis: Omega
	           Omega: 0.0000
	           Kappa: -72.0000
	             Phi: -60.0000
	             XTD: 44.8144
	          2theta: -16.8974
scan:
	Number of images: 75
	           Slice: -53.0000 - 22.0000
	     Image width: 1.0000
	        Exp time: 20.0000
	   Rotation axis: Omega
	           Omega: 0.0000
	           Kappa: -72.0000
	             Phi: 90.0000
	             XTD: 44.8144
	          2theta: -16.8974
scan:
	Number of images: 45
	           Slice: -27.0000 - 18.0000
	     Image width: 1.0000
	        Exp time: 20.0000
	   Rotation axis: Omega
	           Omega: 0.0000
	           Kappa: 72.0000
	             Phi: -150.0000
	             XTD: 44.8144
	          2theta: -16.8974
scan:
	Number of images: 44
	           Slice: -15.0000 - 29.0000
	     Image width: 1.0000
	        Exp time: 20.0000
	   Rotation axis: Omega
	           Omega: 0.0000
	           Kappa: 18.0000
	             Phi: 30.0000
	             XTD: 44.8144
	          2theta: -16.8974
scan:
	Number of images: 20
	           Slice: -39.0000 - -19.0000
	     Image width: 1.0000
	        Exp time: 20.0000
	   Rotation axis: Omega
	           Omega: 0.0000
	           Kappa: -72.0000
	             Phi: -90.0000
	             XTD: 44.8144
	          2theta: -16.8974
scan:
	Number of images: 50
	           Slice: -56.0000 - -6.0000
	     Image width: 1.0000
	        Exp time: 20.0000
	   Rotation axis: Omega
	           Omega: 0.0000
	           Kappa: 72.0000
	             Phi: 30.0000
	             XTD: 44.8144
	          2theta: -16.8974
;
_diffrn_measurement_device 'four-circle \k goniometer'
_diffrn_measurement_device_type
'Rigaku FRE+ equipped with HF Varimax confocal mirrors and an AFC12 goniometer and HG Saturn 724+ detector'
_diffrn_measurement_method 'profile data from \w-scans'
_diffrn_measurement_specimen_support 'MiTeGen MicroLoop'
_diffrn_orient_matrix_type d*Trek
_diffrn_orient_matrix_UB_11 0.031355
_diffrn_orient_matrix_UB_12 0.073234
_diffrn_orient_matrix_UB_13 -0.014260
_diffrn_orient_matrix_UB_21 -0.151886
_diffrn_orient_matrix_UB_22 0.064809
_diffrn_orient_matrix_UB_23 -0.001134
_diffrn_orient_matrix_UB_31 0.007142
_diffrn_orient_matrix_UB_32 0.017597
_diffrn_orient_matrix_UB_33 0.049054
_diffrn_radiation_collimation 0.2
_diffrn_radiation_monochromator 'Confocal mirrors, HF Varimax'
_diffrn_radiation_probe x-ray
_diffrn_radiation_type MoK\a
_diffrn_radiation_wavelength 0.71075
_diffrn_reflns_av_R_equivalents 0.0518
_diffrn_reflns_av_unetI/netI 0.0358
_diffrn_reflns_Laue_measured_fraction_full 0.999
_diffrn_reflns_Laue_measured_fraction_max 0.999
_diffrn_reflns_limit_h_max 16
_diffrn_reflns_limit_h_min -14
_diffrn_reflns_limit_k_max 7
_diffrn_reflns_limit_k_min -7
_diffrn_reflns_limit_l_max 25
_diffrn_reflns_limit_l_min -25
_diffrn_reflns_number 14550
_diffrn_reflns_point_group_measured_fraction_full 0.999
_diffrn_reflns_point_group_measured_fraction_max 0.999
_diffrn_reflns_theta_full 25.242
_diffrn_reflns_theta_max 27.554
_diffrn_reflns_theta_min 2.143
_diffrn_source 'Rotating Anode'
_diffrn_source_current 55.0
_diffrn_source_power 2.475
_diffrn_source_target Mo
_diffrn_source_type 'Rigaku FRE+'
_diffrn_source_voltage 45.0
_exptl_absorpt_coefficient_mu 1.830
_exptl_absorpt_correction_T_max 1.000
_exptl_absorpt_correction_T_min 0.637
_exptl_absorpt_correction_type multi-scan
_exptl_absorpt_process_details
;
CrystalClear-SM Expert 3.1 b27 (Rigaku, 2013)
;
_exptl_crystal_colour Red
_exptl_crystal_density_diffrn 1.606
_exptl_crystal_description Needle
_exptl_crystal_F_000 720
_exptl_crystal_size_max 0.29
_exptl_crystal_size_mid 0.01
_exptl_crystal_size_min 0.01
_refine_diff_density_max 0.603
_refine_diff_density_min -0.354
_refine_diff_density_rms 0.080
_refine_ls_extinction_method none
_refine_ls_goodness_of_fit_ref 1.030
_refine_ls_hydrogen_treatment mixed
_refine_ls_matrix_type full
_refine_ls_number_parameters 184
_refine_ls_number_reflns 3348
_refine_ls_number_restraints 0
_refine_ls_restrained_S_all 1.030
_refine_ls_R_factor_all 0.0386
_refine_ls_R_factor_gt 0.0308
_refine_ls_shift/su_max 0.001
_refine_ls_shift/su_mean 0.000
_refine_ls_structure_factor_coef Fsqd
_refine_ls_weighting_details 'w=1/[\s^2^(Fo^2^)+(0.0460P)^2^+0.4240P] where P=(Fo^2^+2Fc^2^)/3'
_refine_ls_weighting_scheme calc
_refine_ls_wR_factor_gt 0.0786
_refine_ls_wR_factor_ref 0.0826
_reflns_Friedel_coverage 0.000
_reflns_number_gt 2880
_reflns_number_total 3348
_reflns_threshold_expression 'I > 2\s(I)'
_cod_data_source_file d1dt04091j2.cif
_cod_data_source_block 16_2014ncs0760
_cod_depositor_comments
;
The following automatic conversions were performed:

data item '_exptl_absorpt_correction_type' value 'Multi-scan' was
changed to 'multi-scan' in accordance with the
/home/data/users/saulius/crontab/automatic-downloads/rss-feeds/RSC/lib/dictionaries/cif_core.dic
dictionary named 'cif_core.dic' version 2.4.2 last updated on
2011-04-26.

Automatic conversion script
Id: cif_fix_values 7556 2019-12-06 15:28:31Z antanas 
;
_cod_database_code 7709466
_shelx_space_group_comment
;
The symmetry employed for this shelxl refinement is uniquely defined
by the following loop, which should always be used as a source of
symmetry information in preference to the above space-group names.
They are only intended as comments.
;
_shelx_estimated_absorpt_t_max 0.982
_shelx_estimated_absorpt_t_min 0.619
_olex2_refinement_description
;
1. Fixed Uiso
 At 1.2 times of:
  All C(H) groups
 At 1.5 times of:
  All C(H,H,H) groups
2.a Aromatic/amide H refined with riding coordinates:
 C4(H4), C5(H5), C7(H7)
2.b Idealised Me refined as rotating group:
 C8(H8A,H8B,H8C), C10(H10A,H10B,H10C), C11(H11A,H11B,H11C), C12(H12A,H12B,H12C)
;
_shelx_shelxl_version_number 2014/7
_olex2_submission_special_instructions 'No special instructions were received'

loop_
_space_group_symop_operation_xyz
'x, y, z'
'-x, y+1/2, -z+1/2'
'-x, -y, -z'
'x, -y-1/2, z-1/2'

loop_
_atom_site_label
_atom_site_type_symbol
_atom_site_fract_x
_atom_site_fract_y
_atom_site_fract_z
_atom_site_U_iso_or_equiv
_atom_site_adp_type
_atom_site_occupancy
_atom_site_site_symmetry_order
_atom_site_calc_flag
_atom_site_refinement_flags_posn
_atom_site_refinement_flags_adp
_atom_site_refinement_flags_occupancy
_atom_site_disorder_assembly
_atom_site_disorder_group
Cl1 Cl 0.75332(4) 0.63615(9) 0.24129(3) 0.02178(13) Uani 1 1 d . . . . .
Cu1 Cu 0.59646(2) 0.51662(4) 0.26752(2) 0.01717(9) Uani 1 1 d . . . . .
C1 C 0.41989(15) 0.6215(3) 0.35416(10) 0.0153(4) Uani 1 1 d . . . . .
C2 C 0.23576(15) 0.5605(3) 0.37966(10) 0.0159(4) Uani 1 1 d . . . . .
C3 C 0.55366(15) 0.3291(3) 0.40654(10) 0.0156(4) Uani 1 1 d . . . . .
C4 C 0.57349(15) 0.1992(3) 0.46670(10) 0.0170(4) Uani 1 1 d . . . . .
H4 H 0.5273 0.2073 0.5001 0.020 Uiso 1 1 calc R . . . .
C5 C 0.66170(16) 0.0574(4) 0.47737(11) 0.0185(4) Uani 1 1 d . . . . .
H5 H 0.6763 -0.0336 0.5181 0.022 Uiso 1 1 calc R . . . .
C6 C 0.72890(15) 0.0495(4) 0.42772(11) 0.0182(4) Uani 1 1 d . . . . .
C7 C 0.70525(15) 0.1936(4) 0.37159(11) 0.0199(4) Uani 1 1 d . . . . .
H7 H 0.7527 0.1960 0.3389 0.024 Uiso 1 1 calc R . . . .
C8 C 0.82057(17) -0.1131(4) 0.43294(12) 0.0269(5) Uani 1 1 d . . . . .
H8A H 0.8131 -0.1965 0.3889 0.040 Uiso 1 1 calc GR . . . .
H8B H 0.8187 -0.2152 0.4720 0.040 Uiso 1 1 calc GR . . . .
H8C H 0.8896 -0.0335 0.4413 0.040 Uiso 1 1 calc GR . . . .
C9 C 0.11822(15) 0.6339(3) 0.35634(11) 0.0170(4) Uani 1 1 d . . . . .
C10 C 0.04538(17) 0.4741(4) 0.38703(13) 0.0237(5) Uani 1 1 d . . . . .
H10A H 0.0652 0.4759 0.4385 0.036 Uiso 1 1 calc GR . . . .
H10B H 0.0546 0.3245 0.3698 0.036 Uiso 1 1 calc GR . . . .
H10C H -0.0303 0.5194 0.3725 0.036 Uiso 1 1 calc GR . . . .
C11 C 0.08738(15) 0.6324(4) 0.27538(11) 0.0196(4) Uani 1 1 d . . . . .
H11A H 0.1100 0.4924 0.2574 0.029 Uiso 1 1 calc GR . . . .
H11B H 0.1237 0.7551 0.2564 0.029 Uiso 1 1 calc GR . . . .
H11C H 0.0088 0.6489 0.2610 0.029 Uiso 1 1 calc GR . . . .
C12 C 0.10548(15) 0.8682(3) 0.38452(11) 0.0193(4) Uani 1 1 d . . . . .
H12A H 0.0316 0.9207 0.3671 0.029 Uiso 1 1 calc GR . . . .
H12B H 0.1571 0.9677 0.3684 0.029 Uiso 1 1 calc GR . . . .
H12C H 0.1197 0.8652 0.4361 0.029 Uiso 1 1 calc GR . . . .
N1 N 0.61930(13) 0.3314(3) 0.36001(9) 0.0172(3) Uani 1 1 d . . . . .
N2 N 0.45454(13) 0.4461(3) 0.39384(9) 0.0166(3) Uani 1 1 d . . . . .
N3 N 0.31218(13) 0.6746(3) 0.34929(9) 0.0157(3) Uani 1 1 d . . . . .
O1 O 0.26265(11) 0.4125(2) 0.42218(8) 0.0196(3) Uani 1 1 d . . . . .
S1 S 0.50038(4) 0.78428(8) 0.31424(3) 0.01633(12) Uani 1 1 d . . . . .
H2 H 0.408(2) 0.392(4) 0.4118(13) 0.023(6) Uiso 1 1 d . . . . .
H3 H 0.294(2) 0.782(4) 0.3244(14) 0.026(7) Uiso 1 1 d . . . . .

loop_
_atom_site_aniso_label
_atom_site_aniso_U_11
_atom_site_aniso_U_22
_atom_site_aniso_U_33
_atom_site_aniso_U_23
_atom_site_aniso_U_13
_atom_site_aniso_U_12
Cl1 0.0180(2) 0.0206(3) 0.0286(3) -0.0027(2) 0.00919(19) -0.00437(19)
Cu1 0.01512(14) 0.01842(15) 0.01856(15) 0.00077(10) 0.00473(10) 0.00074(9)
C1 0.0136(8) 0.0168(10) 0.0153(9) -0.0023(8) 0.0020(7) 0.0006(7)
C2 0.0139(9) 0.0173(10) 0.0165(9) -0.0027(8) 0.0028(7) 0.0006(8)
C3 0.0119(8) 0.0166(9) 0.0173(9) -0.0015(8) -0.0001(7) 0.0001(7)
C4 0.0141(8) 0.0203(10) 0.0162(9) -0.0005(8) 0.0016(7) 0.0007(8)
C5 0.0161(9) 0.0199(10) 0.0183(10) 0.0023(8) 0.0003(7) 0.0015(8)
C6 0.0119(9) 0.0221(10) 0.0195(10) -0.0004(9) 0.0002(7) 0.0031(8)
C7 0.0146(9) 0.0249(11) 0.0204(10) -0.0012(9) 0.0039(8) 0.0037(8)
C8 0.0227(10) 0.0331(13) 0.0250(11) 0.0034(10) 0.0052(9) 0.0132(10)
C9 0.0116(8) 0.0175(10) 0.0214(10) 0.0004(8) 0.0020(7) 0.0016(7)
C10 0.0146(9) 0.0224(11) 0.0350(13) 0.0058(9) 0.0067(9) 0.0007(8)
C11 0.0152(9) 0.0191(11) 0.0223(10) -0.0020(8) -0.0016(8) 0.0014(8)
C12 0.0147(9) 0.0200(11) 0.0229(10) -0.0004(9) 0.0030(8) 0.0016(8)
N1 0.0143(7) 0.0195(9) 0.0170(8) 0.0013(7) 0.0012(6) 0.0009(7)
N2 0.0113(7) 0.0199(9) 0.0192(9) 0.0040(7) 0.0039(7) 0.0010(7)
N3 0.0126(7) 0.0159(8) 0.0182(8) 0.0035(7) 0.0023(6) 0.0028(6)
O1 0.0156(7) 0.0215(7) 0.0221(7) 0.0061(6) 0.0046(6) 0.0039(6)
S1 0.0124(2) 0.0161(3) 0.0208(2) 0.00043(19) 0.00389(18) 0.00005(18)

loop_
_atom_type_symbol
_atom_type_description
_atom_type_scat_dispersion_real
_atom_type_scat_dispersion_imag
_atom_type_scat_source
C C 0.0033 0.0016 'International Tables Vol C Tables 4.2.6.8 and 6.1.1.4'
H H 0.0000 0.0000 'International Tables Vol C Tables 4.2.6.8 and 6.1.1.4'
Cl Cl 0.1484 0.1585 'International Tables Vol C Tables 4.2.6.8 and 6.1.1.4'
Cu Cu 0.3201 1.2651 'International Tables Vol C Tables 4.2.6.8 and 6.1.1.4'
N N 0.0061 0.0033 'International Tables Vol C Tables 4.2.6.8 and 6.1.1.4'
O O 0.0106 0.0060 'International Tables Vol C Tables 4.2.6.8 and 6.1.1.4'
S S 0.1246 0.1234 'International Tables Vol C Tables 4.2.6.8 and 6.1.1.4'

loop_
_geom_angle_atom_site_label_1
_geom_angle_atom_site_label_2
_geom_angle_atom_site_label_3
_geom_angle
_geom_angle_site_symmetry_1
_geom_angle_site_symmetry_3
_geom_angle_publ_flag
Cl1 Cu1 S1 114.59(2) . 2_645 ?
Cl1 Cu1 S1 114.25(2) . . ?
N1 Cu1 Cl1 112.57(5) . . ?
N1 Cu1 S1 92.15(5) . . ?
N1 Cu1 S1 103.38(5) . 2_645 ?
S1 Cu1 S1 116.958(13) 2_645 . ?
N2 C1 N3 115.72(17) . . ?
N2 C1 S1 124.41(14) . . ?
N3 C1 S1 119.80(15) . . ?
N3 C2 C9 115.84(17) . . ?
O1 C2 C9 122.75(17) . . ?
O1 C2 N3 121.41(17) . . ?
C4 C3 N2 116.16(17) . . ?
N1 C3 C4 122.53(17) . . ?
N1 C3 N2 121.10(18) . . ?
C3 C4 H4 120.5 . . ?
C5 C4 C3 119.09(18) . . ?
C5 C4 H4 120.5 . . ?
C4 C5 H5 120.3 . . ?
C4 C5 C6 119.39(19) . . ?
C6 C5 H5 120.3 . . ?
C5 C6 C8 122.20(19) . . ?
C7 C6 C5 116.88(18) . . ?
C7 C6 C8 120.88(18) . . ?
C6 C7 H7 117.8 . . ?
N1 C7 C6 124.50(18) . . ?
N1 C7 H7 117.8 . . ?
C6 C8 H8A 109.5 . . ?
C6 C8 H8B 109.5 . . ?
C6 C8 H8C 109.5 . . ?
H8A C8 H8B 109.5 . . ?
H8A C8 H8C 109.5 . . ?
H8B C8 H8C 109.5 . . ?
C2 C9 C10 108.64(17) . . ?
C2 C9 C11 109.90(16) . . ?
C2 C9 C12 108.89(16) . . ?
C10 C9 C11 109.78(17) . . ?
C10 C9 C12 109.55(16) . . ?
C12 C9 C11 110.05(17) . . ?
C9 C10 H10A 109.5 . . ?
C9 C10 H10B 109.5 . . ?
C9 C10 H10C 109.5 . . ?
H10A C10 H10B 109.5 . . ?
H10A C10 H10C 109.5 . . ?
H10B C10 H10C 109.5 . . ?
C9 C11 H11A 109.5 . . ?
C9 C11 H11B 109.5 . . ?
C9 C11 H11C 109.5 . . ?
H11A C11 H11B 109.5 . . ?
H11A C11 H11C 109.5 . . ?
H11B C11 H11C 109.5 . . ?
C9 C12 H12A 109.5 . . ?
C9 C12 H12B 109.5 . . ?
C9 C12 H12C 109.5 . . ?
H12A C12 H12B 109.5 . . ?
H12A C12 H12C 109.5 . . ?
H12B C12 H12C 109.5 . . ?
C3 N1 Cu1 125.74(13) . . ?
C3 N1 C7 117.46(17) . . ?
C7 N1 Cu1 116.70(13) . . ?
C1 N2 C3 132.78(17) . . ?
C1 N2 H2 112.7(18) . . ?
C3 N2 H2 114.4(18) . . ?
C1 N3 C2 126.93(18) . . ?
C1 N3 H3 113.1(18) . . ?
C2 N3 H3 119.9(18) . . ?
Cu1 S1 Cu1 114.22(2) 2_655 . ?
C1 S1 Cu1 100.00(7) . . ?
C1 S1 Cu1 112.69(7) . 2_655 ?

loop_
_geom_bond_atom_site_label_1
_geom_bond_atom_site_label_2
_geom_bond_distance
_geom_bond_site_symmetry_2
_geom_bond_publ_flag
Cl1 Cu1 2.2504(5) . ?
Cu1 N1 2.0863(17) . ?
Cu1 S1 2.2881(6) 2_645 ?
Cu1 S1 2.3080(5) . ?
C1 N2 1.335(3) . ?
C1 N3 1.379(2) . ?
C1 S1 1.7014(19) . ?
C2 C9 1.528(3) . ?
C2 N3 1.402(3) . ?
C2 O1 1.221(2) . ?
C3 C4 1.388(3) . ?
C3 N1 1.334(2) . ?
C3 N2 1.415(2) . ?
C4 H4 0.9500 . ?
C4 C5 1.388(3) . ?
C5 H5 0.9500 . ?
C5 C6 1.398(3) . ?
C6 C7 1.381(3) . ?
C6 C8 1.506(3) . ?
C7 H7 0.9500 . ?
C7 N1 1.351(3) . ?
C8 H8A 0.9800 . ?
C8 H8B 0.9800 . ?
C8 H8C 0.9800 . ?
C9 C10 1.529(3) . ?
C9 C11 1.542(3) . ?
C9 C12 1.539(3) . ?
C10 H10A 0.9800 . ?
C10 H10B 0.9800 . ?
C10 H10C 0.9800 . ?
C11 H11A 0.9800 . ?
C11 H11B 0.9800 . ?
C11 H11C 0.9800 . ?
C12 H12A 0.9800 . ?
C12 H12B 0.9800 . ?
C12 H12C 0.9800 . ?
N2 H2 0.81(3) . ?
N3 H3 0.82(3) . ?
S1 Cu1 2.2880(6) 2_655 ?

loop_
_geom_hbond_atom_site_label_D
_geom_hbond_atom_site_label_H
_geom_hbond_atom_site_label_A
_geom_hbond_distance_DH
_geom_hbond_distance_HA
_geom_hbond_distance_DA
_geom_hbond_angle_DHA
_geom_hbond_site_symmetry_A
N2 H2 O1 0.81(3) 1.88(3) 2.585(2) 145(2) .
N3 H3 Cl1 0.82(3) 2.51(3) 3.3188(19) 174(2) 2_655

loop_
_geom_torsion_atom_site_label_1
_geom_torsion_atom_site_label_2
_geom_torsion_atom_site_label_3
_geom_torsion_atom_site_label_4
_geom_torsion
_geom_torsion_site_symmetry_1
_geom_torsion_site_symmetry_2
_geom_torsion_site_symmetry_3
_geom_torsion_site_symmetry_4
_geom_torsion_publ_flag
C3 C4 C5 C6 0.5(3) . . . . ?
C4 C3 N1 Cu1 179.22(15) . . . . ?
C4 C3 N1 C7 2.9(3) . . . . ?
C4 C3 N2 C1 160.6(2) . . . . ?
C4 C5 C6 C7 2.8(3) . . . . ?
C4 C5 C6 C8 -175.0(2) . . . . ?
C5 C6 C7 N1 -3.5(3) . . . . ?
C6 C7 N1 Cu1 -175.95(17) . . . . ?
C6 C7 N1 C3 0.7(3) . . . . ?
C8 C6 C7 N1 174.3(2) . . . . ?
C9 C2 N3 C1 -170.66(18) . . . . ?
N1 C3 C4 C5 -3.5(3) . . . . ?
N1 C3 N2 C1 -24.6(3) . . . . ?
N2 C1 N3 C2 -2.0(3) . . . . ?
N2 C1 S1 Cu1 167.18(15) . . . 2_655 ?
N2 C1 S1 Cu1 45.49(18) . . . . ?
N2 C3 C4 C5 171.34(18) . . . . ?
N2 C3 N1 Cu1 4.7(3) . . . . ?
N2 C3 N1 C7 -171.69(18) . . . . ?
N3 C1 N2 C3 173.3(2) . . . . ?
N3 C1 S1 Cu1 -137.75(15) . . . . ?
N3 C1 S1 Cu1 -16.06(18) . . . 2_655 ?
N3 C2 C9 C10 172.85(17) . . . . ?
N3 C2 C9 C11 52.7(2) . . . . ?
N3 C2 C9 C12 -67.9(2) . . . . ?
O1 C2 C9 C10 -7.4(3) . . . . ?
O1 C2 C9 C11 -127.5(2) . . . . ?
O1 C2 C9 C12 111.9(2) . . . . ?
O1 C2 N3 C1 9.5(3) . . . . ?
S1 C1 N2 C3 -9.9(3) . . . . ?
S1 C1 N3 C2 -179.08(16) . . . . ?
